data_7237853
loop_
_publ_author_name
'Duan, Ping'
'Liu, Junyang'
'Wang, Jin-Yun'
'Chen, Lichuan'
'Wang, Fei'
'Zhang, Qian-Chong'
'Hong, Wenjing'
'Chen, Zhong-Ning'

_publ_section_title
;
 Modulation of the conductance in platinum(ii) bis(acetylide) molecules
 through &#x201C;gating&#x201D; metal ions
;
_journal_issue 24
_journal_name_full 'Journal of Materials Chemistry C'
_journal_page_first 7259
_journal_paper_doi 10.1039/C9TC02100K
_journal_volume 7
_journal_year 2019
_chemical_formula_sum 'C68 H58 Au Cl P4 Pt S2'
_chemical_formula_weight 1490.65
_space_group_crystal_system monoclinic
_space_group_IT_number 14
_space_group_name_Hall '-P 2ybc'
_space_group_name_H-M_alt 'P 1 21/c 1'
_atom_sites_solution_hydrogens geom
_audit_creation_method SHELXL-2014/7
_audit_update_record
;
2019-01-14 deposited with the CCDC.	2019-05-09 downloaded from the CCDC.
;
_cell_angle_alpha 90
_cell_angle_beta 95.358(2)
_cell_angle_gamma 90
_cell_formula_units_Z 4
_cell_length_a 10.2585(6)
_cell_length_b 23.5830(16)
_cell_length_c 24.7080(16)
_cell_measurement_reflns_used 9638
_cell_measurement_temperature 260(2)
_cell_measurement_theta_max 27.49
_cell_measurement_theta_min 2.63
_cell_volume 5951.4(7)
_computing_structure_refinement 'SHELXL-2014/7 (Sheldrick, 2014)'
_diffrn_ambient_temperature 260(2)
_diffrn_measured_fraction_theta_full 0.998
_diffrn_measured_fraction_theta_max 0.998
_diffrn_measurement_device_type 'Bruker D8 Venture CCD'
_diffrn_measurement_method '\f and \w scans'
_diffrn_radiation_type MoK\a
_diffrn_radiation_wavelength 0.71073
_diffrn_reflns_av_R_equivalents 0.0611
_diffrn_reflns_av_unetI/netI 0.0344
_diffrn_reflns_Laue_measured_fraction_full 0.998
_diffrn_reflns_Laue_measured_fraction_max 0.998
_diffrn_reflns_limit_h_max 12
_diffrn_reflns_limit_h_min -12
_diffrn_reflns_limit_k_max 28
_diffrn_reflns_limit_k_min -28
_diffrn_reflns_limit_l_max 29
_diffrn_reflns_limit_l_min -29
_diffrn_reflns_number 79288
_diffrn_reflns_point_group_measured_fraction_full 0.998
_diffrn_reflns_point_group_measured_fraction_max 0.998
_diffrn_reflns_theta_full 25.000
_diffrn_reflns_theta_max 24.999
_diffrn_reflns_theta_min 2.258
_exptl_absorpt_coefficient_mu 5.074
_exptl_crystal_colour colorless
_exptl_crystal_density_diffrn 1.664
_exptl_crystal_description block
_exptl_crystal_F_000 2928
_exptl_crystal_preparation 'Charge transport'
_exptl_crystal_size_max 0.250
_exptl_crystal_size_mid 0.100
_exptl_crystal_size_min 0.100
_refine_diff_density_max 3.338
_refine_diff_density_min -1.933
_refine_diff_density_rms 0.213
_refine_ls_extinction_method none
_refine_ls_goodness_of_fit_ref 1.081
_refine_ls_hydrogen_treatment constr
_refine_ls_matrix_type full
_refine_ls_number_parameters 694
_refine_ls_number_reflns 10455
_refine_ls_number_restraints 0
_refine_ls_restrained_S_all 1.081
_refine_ls_R_factor_all 0.0510
_refine_ls_R_factor_gt 0.0463
_refine_ls_shift/su_max 0.030
_refine_ls_shift/su_mean 0.005
_refine_ls_structure_factor_coef Fsqd
_refine_ls_weighting_details 'w=1/[\s^2^(Fo^2^)+(0.0488P)^2^+108.3922P] where P=(Fo^2^+2Fc^2^)/3'
_refine_ls_weighting_scheme calc
_refine_ls_wR_factor_gt 0.1256
_refine_ls_wR_factor_ref 0.1289
_reflns_Friedel_coverage 0.000
_reflns_number_gt 9515
_reflns_number_total 10455
_reflns_threshold_expression 'I > 2\s(I)'
_cod_data_source_file c9tc02100k2.cif
_cod_data_source_block k
_cod_original_sg_symbol_H-M 'P 21/c'
_cod_database_code 7237853
_shelx_shelxl_version_number 2014/7
_shelx_space_group_comment
;
The symmetry employed for this shelxl refinement is uniquely defined
by the following loop, which should always be used as a source of
symmetry information in preference to the above space-group names.
They are only intended as comments.
;
_shelx_estimated_absorpt_t_min 0.364
_shelx_estimated_absorpt_t_max 0.631

loop_
_space_group_symop_operation_xyz
'x, y, z'
'-x, y+1/2, -z+1/2'
'-x, -y, -z'
'x, -y-1/2, z-1/2'

loop_
_atom_site_label
_atom_site_type_symbol
_atom_site_fract_x
_atom_site_fract_y
_atom_site_fract_z
_atom_site_U_iso_or_equiv
_atom_site_adp_type
_atom_site_occupancy
_atom_site_site_symmetry_order
_atom_site_calc_flag
_atom_site_refinement_flags_posn
_atom_site_refinement_flags_adp
Pt01 Pt 0.45952(3) 0.67945(2) 0.65475(2) 0.01542(10) Uani 1 1 d . .
Au02 Au 0.34013(3) 0.70302(2) 0.76170(2) 0.01710(10) Uani 1 1 d . .
P1 P 0.4359(2) 0.79171(9) 0.76966(9) 0.0167(4) Uani 1 1 d . .
P2 P 0.3847(2) 0.58742(9) 0.65483(8) 0.0166(4) Uani 1 1 d . .
P3 P 0.5412(2) 0.77042(9) 0.65876(8) 0.0166(4) Uani 1 1 d . .
P4 P 0.2588(2) 0.61130(9) 0.75974(8) 0.0165(4) Uani 1 1 d . .
Cl07 Cl 0.7499(2) 0.92420(10) 0.74053(11) 0.0358(6) Uani 1 1 d . .
S008 S 0.0182(2) 0.79168(12) 0.33299(10) 0.0357(6) Uani 1 1 d . .
S009 S 0.8815(3) 0.57171(14) 0.98408(11) 0.0442(7) Uani 1 1 d . .
C00W C 0.2975(9) 0.7080(4) 0.5419(4) 0.028(2) Uani 1 1 d . .
C00P C 0.7000(8) 0.7716(4) 0.6311(3) 0.0196(17) Uani 1 1 d . .
C00V C 0.1941(9) 0.8430(4) 0.7535(4) 0.0246(19) Uani 1 1 d . .
H00A H 0.1633 0.8089 0.7662 0.030 Uiso 1 1 calc R U
C00U C 0.1362(9) 0.6067(4) 0.5993(4) 0.027(2) Uani 1 1 d . .
H00B H 0.1492 0.6449 0.6071 0.032 Uiso 1 1 calc R U
C00T C 0.0424(8) 0.5478(4) 0.7183(3) 0.0188(17) Uani 1 1 d . .
H00C H 0.0920 0.5158 0.7283 0.023 Uiso 1 1 calc R U
C00S C 0.7029(8) 0.6361(4) 0.8184(4) 0.0221(18) Uani 1 1 d . .
C00R C 0.5399(8) 0.5522(4) 0.5767(4) 0.0241(19) Uani 1 1 d . .
H00D H 0.5100 0.5851 0.5589 0.029 Uiso 1 1 calc R U
C00Q C 0.4544(9) 0.7868(5) 0.8828(4) 0.030(2) Uani 1 1 d . .
H00E H 0.3820 0.7630 0.8781 0.036 Uiso 1 1 calc R U
C00O C -0.1576(8) 0.5899(4) 0.6779(4) 0.027(2) Uani 1 1 d . .
H00F H -0.2421 0.5857 0.6612 0.032 Uiso 1 1 calc R U
C00N C 0.5013(8) 0.5392(4) 0.6284(3) 0.0184(17) Uani 1 1 d . .
C00M C 0.3088(9) 0.8237(4) 0.6172(3) 0.0234(19) Uani 1 1 d . .
H00G H 0.2666 0.7912 0.6278 0.028 Uiso 1 1 calc R U
C00L C 0.3623(8) 0.5632(4) 0.7239(3) 0.0184(17) Uani 1 1 d . .
H00H H 0.4472 0.5601 0.7444 0.022 Uiso 1 1 calc R U
H00I H 0.3227 0.5258 0.7220 0.022 Uiso 1 1 calc R U
C00K C 0.3275(8) 0.8507(4) 0.7499(3) 0.0207(18) Uani 1 1 d . .
C00J C 0.4455(8) 0.8276(4) 0.6245(3) 0.0198(17) Uani 1 1 d . .
C00I C 0.0931(8) 0.6015(4) 0.7287(3) 0.0178(17) Uani 1 1 d . .
C00H C 0.0200(8) 0.6494(4) 0.7127(3) 0.0197(17) Uani 1 1 d . .
H00J H 0.0559 0.6853 0.7187 0.024 Uiso 1 1 calc R U
C00G C 0.6357(8) 0.6512(3) 0.7659(3) 0.0161(16) Uani 1 1 d . .
C00F C 0.2320(8) 0.5675(4) 0.6156(3) 0.0229(19) Uani 1 1 d . .
C00E C 0.5081(8) 0.8087(3) 0.8375(3) 0.0191(17) Uani 1 1 d . .
C00D C 0.5749(8) 0.7960(4) 0.7283(3) 0.0197(17) Uani 1 1 d . .
H00K H 0.6032 0.8352 0.7272 0.024 Uiso 1 1 calc R U
H00L H 0.6469 0.7742 0.7460 0.024 Uiso 1 1 calc R U
C00C C 0.3580(9) 0.6962(4) 0.5830(3) 0.0235(19) Uani 1 1 d . .
C00B C -0.1065(8) 0.6435(4) 0.6879(4) 0.0245(19) Uani 1 1 d . .
H00M H -0.1565 0.6754 0.6781 0.029 Uiso 1 1 calc R U
C00A C 0.5739(8) 0.6618(3) 0.7247(3) 0.0172(17) Uani 1 1 d . .
C00Z C 0.2233(9) 0.7261(4) 0.4922(4) 0.027(2) Uani 1 1 d . .
C00Y C 0.8100(9) 0.7975(4) 0.6570(4) 0.0242(19) Uani 1 1 d . .
H00N H 0.8038 0.8184 0.6886 0.029 Uiso 1 1 calc R U
C00X C 0.7799(9) 0.5877(4) 0.8243(4) 0.0253(19) Uani 1 1 d . .
H00O H 0.7965 0.5672 0.7936 0.030 Uiso 1 1 calc R U
C01V C 0.6855(9) 0.6679(4) 0.8652(4) 0.029(2) Uani 1 1 d . .
H01A H 0.6361 0.7010 0.8629 0.035 Uiso 1 1 calc R U
C01Y C 0.4346(12) 0.9235(5) 0.5879(5) 0.042(3) Uani 1 1 d . .
H01B H 0.4762 0.9567 0.5788 0.050 Uiso 1 1 calc R U
C01X C 0.0720(10) 0.7080(4) 0.4124(4) 0.034(2) Uani 1 1 d . .
H01C H 0.0175 0.6831 0.3918 0.041 Uiso 1 1 calc R U
C01W C 0.7416(10) 0.6495(4) 0.9136(4) 0.033(2) Uani 1 1 d . .
H01D H 0.7323 0.6717 0.9442 0.040 Uiso 1 1 calc R U
C01Z C 0.2866(9) 0.9448(4) 0.7156(4) 0.031(2) Uani 1 1 d . .
H01E H 0.3166 0.9789 0.7025 0.037 Uiso 1 1 calc R U
C01N C 0.5072(10) 0.8772(4) 0.6103(4) 0.032(2) Uani 1 1 d . .
H01F H 0.5979 0.8799 0.6158 0.038 Uiso 1 1 calc R U
C01K C 0.1543(9) 0.9370(4) 0.7187(4) 0.028(2) Uani 1 1 d . .
H01G H 0.0964 0.9660 0.7077 0.034 Uiso 1 1 calc R U
C01P C 0.1830(10) 0.5368(5) 0.9032(4) 0.037(2) Uani 1 1 d . .
H01H H 0.1133 0.5190 0.9178 0.044 Uiso 1 1 calc R U
C01T C 0.3002(10) 0.5437(4) 0.9345(4) 0.033(2) Uani 1 1 d . .
H01I H 0.3098 0.5306 0.9702 0.040 Uiso 1 1 calc R U
C01R C 0.2100(9) 0.5094(5) 0.6048(5) 0.036(2) Uani 1 1 d . .
H01J H 0.2738 0.4827 0.6158 0.044 Uiso 1 1 calc R U
C01S C 0.1707(10) 0.8005(4) 0.4256(4) 0.033(2) Uani 1 1 d . .
H01K H 0.1816 0.8375 0.4138 0.040 Uiso 1 1 calc R U
C01Q C 0.8328(10) 0.5692(4) 0.8749(4) 0.032(2) Uani 1 1 d . .
H01L H 0.8820 0.5360 0.8778 0.039 Uiso 1 1 calc R U
C01M C 0.3882(10) 0.5892(5) 0.8601(4) 0.036(2) Uani 1 1 d . .
H01M H 0.4578 0.6072 0.8456 0.043 Uiso 1 1 calc R U
C01U C 0.6143(10) 0.8349(5) 0.9423(4) 0.034(2) Uani 1 1 d . .
H01N H 0.6497 0.8433 0.9774 0.041 Uiso 1 1 calc R U
C01O C 0.8125(9) 0.5996(4) 0.9204(4) 0.030(2) Uani 1 1 d . .
C01L C 0.1063(9) 0.8868(4) 0.7381(4) 0.030(2) Uani 1 1 d . .
H01O H 0.0171 0.8823 0.7408 0.036 Uiso 1 1 calc R U
C01C C 0.3749(9) 0.9027(4) 0.7316(4) 0.0226(18) Uani 1 1 d . .
H01P H 0.4642 0.9085 0.7303 0.027 Uiso 1 1 calc R U
C01D C 0.2366(10) 0.7821(4) 0.4733(4) 0.032(2) Uani 1 1 d . .
H01Q H 0.2914 0.8071 0.4937 0.039 Uiso 1 1 calc R U
C01J C 0.6236(9) 0.5153(4) 0.5522(4) 0.029(2) Uani 1 1 d . .
H01R H 0.6500 0.5237 0.5182 0.034 Uiso 1 1 calc R U
C01B C -0.0955(10) 0.7387(5) 0.3076(4) 0.036(2) Uani 1 1 d . .
H01S H -0.1383 0.7508 0.2734 0.054 Uiso 1 1 calc R U
H01T H -0.0498 0.7038 0.3028 0.054 Uiso 1 1 calc R U
H01U H -0.1595 0.7330 0.3331 0.054 Uiso 1 1 calc R U
C01A C 0.5068(11) 0.8000(5) 0.9342(4) 0.040(3) Uani 1 1 d . .
H01V H 0.4693 0.7852 0.9640 0.048 Uiso 1 1 calc R U
C01I C 0.0879(9) 0.7637(4) 0.3951(4) 0.030(2) Uani 1 1 d . .
C01H C 0.8310(9) 0.7374(4) 0.5609(4) 0.029(2) Uani 1 1 d . .
H01W H 0.8376 0.7183 0.5283 0.035 Uiso 1 1 calc R U
C01F C 0.1678(10) 0.5562(4) 0.8496(4) 0.032(2) Uani 1 1 d . .
H01X H 0.0883 0.5515 0.8287 0.038 Uiso 1 1 calc R U
C01E C 0.1389(10) 0.6905(4) 0.4611(4) 0.033(2) Uani 1 1 d . .
H01Y H 0.1266 0.6537 0.4732 0.040 Uiso 1 1 calc R U
C01G C 0.0187(9) 0.5880(5) 0.5710(4) 0.035(2) Uani 1 1 d . .
H01Z H -0.0448 0.6144 0.5590 0.042 Uiso 1 1 calc R U
C010 C 0.7096(9) 0.7413(4) 0.5827(3) 0.0228(18) Uani 1 1 d . .
H02A H 0.6360 0.7238 0.5653 0.027 Uiso 1 1 calc R U
C011 C 0.2695(8) 0.5819(4) 0.8282(3) 0.0217(18) Uani 1 1 d . .
C012 C 0.5469(9) 0.4899(4) 0.6545(4) 0.0236(19) Uani 1 1 d . .
H02B H 0.5212 0.4808 0.6886 0.028 Uiso 1 1 calc R U
C013 C 0.2369(10) 0.8686(4) 0.5939(4) 0.032(2) Uani 1 1 d . .
H02C H 0.1463 0.8657 0.5878 0.038 Uiso 1 1 calc R U
C014 C 0.9305(10) 0.7921(4) 0.6353(4) 0.030(2) Uani 1 1 d . .
H02D H 1.0048 0.8090 0.6528 0.036 Uiso 1 1 calc R U
C015 C 0.6167(9) 0.8445(4) 0.8456(4) 0.027(2) Uani 1 1 d . .
H02E H 0.6538 0.8599 0.8160 0.032 Uiso 1 1 calc R U
C016 C 0.9398(8) 0.7620(4) 0.5879(4) 0.029(2) Uani 1 1 d . .
H02F H 1.0207 0.7583 0.5741 0.034 Uiso 1 1 calc R U
C017 C 0.6691(10) 0.8572(4) 0.8982(4) 0.031(2) Uani 1 1 d . .
H02G H 0.7416 0.8809 0.9036 0.037 Uiso 1 1 calc R U
C018 C -0.0833(9) 0.5422(4) 0.6926(3) 0.0241(19) Uani 1 1 d . .
H02H H -0.1179 0.5063 0.6852 0.029 Uiso 1 1 calc R U
C019 C 0.2997(11) 0.9184(4) 0.5795(4) 0.035(2) Uani 1 1 d . .
H02I H 0.2503 0.9484 0.5642 0.041 Uiso 1 1 calc R U
C020 C 0.4023(10) 0.5699(5) 0.9129(4) 0.041(3) Uani 1 1 d . .
H02J H 0.4816 0.5747 0.9339 0.049 Uiso 1 1 calc R U
C021 C 0.6668(10) 0.4663(5) 0.5788(4) 0.037(2) Uani 1 1 d . .
H02K H 0.7205 0.4413 0.5620 0.044 Uiso 1 1 calc R U
C022 C 0.6311(9) 0.4542(4) 0.6297(4) 0.031(2) Uani 1 1 d . .
H02L H 0.6636 0.4217 0.6476 0.038 Uiso 1 1 calc R U
C023 C -0.0035(10) 0.5323(5) 0.5608(4) 0.040(3) Uani 1 1 d . .
H02M H -0.0827 0.5208 0.5428 0.048 Uiso 1 1 calc R U
C024 C 0.0916(11) 0.4922(5) 0.5773(5) 0.050(3) Uani 1 1 d . .
H02N H 0.0762 0.4540 0.5699 0.060 Uiso 1 1 calc R U
C025 C 0.7869(16) 0.6046(6) 1.0324(5) 0.061(4) Uani 1 1 d . .
H02O H 0.8173 0.5920 1.0683 0.091 Uiso 1 1 calc R U
H02P H 0.7959 0.6450 1.0303 0.091 Uiso 1 1 calc R U
H02Q H 0.6964 0.5945 1.0246 0.091 Uiso 1 1 calc R U

loop_
_atom_site_aniso_label
_atom_site_aniso_U_11
_atom_site_aniso_U_22
_atom_site_aniso_U_33
_atom_site_aniso_U_23
_atom_site_aniso_U_13
_atom_site_aniso_U_12
Pt01 0.01655(17) 0.01583(17) 0.01366(16) 0.00003(11) 0.00027(12) -0.00014(12)
Au02 0.01626(17) 0.01518(17) 0.02017(17) -0.00157(12) 0.00336(12) -0.00183(12)
P1 0.0153(10) 0.0166(11) 0.0183(11) -0.0009(8) 0.0024(8) -0.0010(8)
P2 0.0176(10) 0.0166(10) 0.0152(10) -0.0019(8) -0.0014(8) 0.0011(8)
P3 0.0153(10) 0.0188(11) 0.0159(10) 0.0000(8) 0.0021(8) 0.0009(8)
P4 0.0155(10) 0.0164(10) 0.0176(10) -0.0004(8) 0.0012(8) -0.0004(8)
Cl07 0.0281(12) 0.0224(12) 0.0583(16) -0.0071(11) 0.0110(11) -0.0056(9)
S008 0.0289(13) 0.0491(16) 0.0276(13) 0.0118(11) -0.0055(10) -0.0017(11)
S009 0.0484(16) 0.0575(19) 0.0263(13) 0.0108(12) 0.0010(11) 0.0152(14)
C00W 0.032(5) 0.027(5) 0.025(5) -0.005(4) 0.005(4) -0.002(4)
C00P 0.021(4) 0.021(4) 0.017(4) 0.005(3) 0.005(3) 0.003(3)
C00V 0.027(5) 0.019(5) 0.028(5) -0.003(4) 0.007(4) 0.000(4)
C00U 0.026(5) 0.030(5) 0.025(5) 0.004(4) 0.003(4) 0.005(4)
C00T 0.020(4) 0.020(4) 0.017(4) 0.001(3) 0.004(3) 0.000(3)
C00S 0.020(4) 0.024(5) 0.022(4) 0.002(3) -0.001(3) -0.002(4)
C00R 0.019(4) 0.030(5) 0.023(5) 0.002(4) 0.001(3) 0.002(4)
C00Q 0.023(5) 0.046(6) 0.024(5) -0.001(4) 0.009(4) 0.001(4)
C00O 0.014(4) 0.043(6) 0.023(5) -0.001(4) -0.001(3) -0.002(4)
C00N 0.011(4) 0.020(4) 0.025(4) -0.005(3) 0.000(3) -0.001(3)
C00M 0.024(5) 0.027(5) 0.019(4) -0.001(4) 0.000(3) 0.003(4)
C00L 0.016(4) 0.023(4) 0.015(4) 0.000(3) 0.001(3) 0.000(3)
C00K 0.020(4) 0.022(5) 0.020(4) -0.002(3) 0.001(3) 0.007(3)
C00J 0.024(4) 0.023(5) 0.012(4) 0.001(3) 0.002(3) 0.001(4)
C00I 0.015(4) 0.021(4) 0.018(4) 0.001(3) 0.005(3) 0.001(3)
C00H 0.023(4) 0.018(4) 0.018(4) 0.000(3) 0.004(3) 0.005(3)
C00G 0.014(4) 0.014(4) 0.021(4) 0.001(3) 0.005(3) -0.002(3)
C00F 0.016(4) 0.035(5) 0.018(4) -0.007(4) 0.001(3) 0.003(4)
C00E 0.022(4) 0.015(4) 0.020(4) -0.002(3) 0.000(3) 0.007(3)
C00D 0.023(4) 0.018(4) 0.018(4) 0.000(3) 0.000(3) -0.004(3)
C00C 0.032(5) 0.022(5) 0.016(4) -0.001(3) -0.001(4) -0.005(4)
C00B 0.015(4) 0.031(5) 0.026(5) -0.002(4) -0.001(3) 0.010(4)
C00A 0.020(4) 0.015(4) 0.017(4) -0.004(3) 0.004(3) -0.005(3)
C00Z 0.021(4) 0.036(5) 0.023(5) 0.003(4) -0.001(4) 0.000(4)
C00Y 0.022(5) 0.026(5) 0.026(5) -0.004(4) 0.003(4) -0.002(4)
C00X 0.032(5) 0.024(5) 0.020(4) 0.001(4) 0.004(4) -0.002(4)
C01V 0.031(5) 0.030(5) 0.027(5) 0.001(4) -0.001(4) 0.006(4)
C01Y 0.053(7) 0.029(6) 0.046(7) 0.022(5) 0.018(5) 0.009(5)
C01X 0.031(5) 0.035(6) 0.035(6) 0.002(4) -0.004(4) -0.009(4)
C01W 0.046(6) 0.032(6) 0.020(5) -0.004(4) 0.003(4) -0.002(5)
C01Z 0.030(5) 0.033(5) 0.030(5) 0.004(4) 0.005(4) 0.011(4)
C01N 0.027(5) 0.034(6) 0.035(5) 0.012(4) 0.009(4) 0.005(4)
C01K 0.033(5) 0.022(5) 0.028(5) -0.003(4) -0.001(4) 0.013(4)
C01P 0.038(6) 0.049(7) 0.024(5) 0.010(4) 0.005(4) -0.006(5)
C01T 0.044(6) 0.035(6) 0.021(5) -0.001(4) 0.004(4) 0.004(5)
C01R 0.020(5) 0.037(6) 0.051(7) -0.015(5) -0.007(4) 0.005(4)
C01S 0.041(6) 0.022(5) 0.036(6) 0.005(4) 0.000(4) -0.006(4)
C01Q 0.036(5) 0.032(5) 0.029(5) 0.003(4) 0.002(4) 0.006(4)
C01M 0.028(5) 0.045(6) 0.033(6) 0.002(5) 0.003(4) -0.003(5)
C01U 0.035(6) 0.046(6) 0.021(5) -0.007(4) 0.000(4) 0.006(5)
C01O 0.026(5) 0.033(5) 0.032(5) 0.002(4) 0.005(4) 0.006(4)
C01L 0.021(5) 0.034(6) 0.035(5) -0.009(4) 0.001(4) 0.006(4)
C01C 0.022(4) 0.018(4) 0.027(5) -0.002(3) 0.004(4) -0.008(3)
C01D 0.043(6) 0.036(6) 0.017(5) 0.000(4) -0.005(4) -0.007(5)
C01J 0.026(5) 0.035(5) 0.025(5) -0.006(4) 0.004(4) 0.001(4)
C01B 0.026(5) 0.053(7) 0.031(5) -0.003(5) 0.014(4) 0.000(5)
C01A 0.037(6) 0.059(7) 0.025(5) 0.003(5) 0.004(4) -0.003(5)
C01I 0.027(5) 0.042(6) 0.022(5) 0.006(4) -0.001(4) -0.001(4)
C01H 0.029(5) 0.037(6) 0.021(5) -0.006(4) 0.005(4) -0.002(4)
C01F 0.027(5) 0.039(6) 0.028(5) 0.002(4) 0.001(4) -0.003(4)
C01E 0.043(6) 0.029(5) 0.025(5) 0.005(4) -0.002(4) -0.007(4)
C01G 0.021(5) 0.064(8) 0.021(5) 0.004(5) 0.003(4) 0.005(5)
C010 0.025(5) 0.022(5) 0.022(4) -0.002(3) 0.002(3) -0.002(4)
C011 0.023(4) 0.025(5) 0.018(4) -0.002(3) 0.002(3) 0.002(4)
C012 0.023(5) 0.020(5) 0.029(5) 0.000(4) 0.005(4) -0.001(4)
C013 0.032(5) 0.033(6) 0.030(5) -0.003(4) 0.003(4) 0.007(4)
C014 0.029(5) 0.036(6) 0.027(5) -0.002(4) 0.009(4) 0.001(4)
C015 0.033(5) 0.020(5) 0.026(5) 0.001(4) -0.001(4) -0.004(4)
C016 0.013(4) 0.046(6) 0.029(5) -0.006(4) 0.009(4) -0.001(4)
C017 0.040(6) 0.026(5) 0.026(5) -0.002(4) -0.007(4) -0.002(4)
C018 0.025(5) 0.029(5) 0.019(4) -0.002(4) 0.005(3) -0.007(4)
C019 0.046(6) 0.031(6) 0.028(5) 0.010(4) 0.010(4) 0.015(5)
C020 0.029(5) 0.059(8) 0.034(6) 0.003(5) -0.006(4) -0.003(5)
C021 0.031(5) 0.037(6) 0.044(6) -0.014(5) 0.011(5) 0.002(4)
C022 0.023(5) 0.031(5) 0.040(6) 0.000(4) 0.004(4) 0.000(4)
C023 0.023(5) 0.072(8) 0.024(5) -0.022(5) -0.001(4) -0.007(5)
C024 0.032(6) 0.053(8) 0.062(8) -0.034(6) -0.007(5) 0.001(5)
C025 0.102(11) 0.055(8) 0.024(6) 0.000(5) 0.001(6) 0.015(8)

loop_
_atom_type_symbol
_atom_type_description
_atom_type_scat_dispersion_real
_atom_type_scat_dispersion_imag
_atom_type_scat_source
C C 0.0033 0.0016 'International Tables Vol C Tables 4.2.6.8 and 6.1.1.4'
H H 0.0000 0.0000 'International Tables Vol C Tables 4.2.6.8 and 6.1.1.4'
P P 0.1023 0.0942 'International Tables Vol C Tables 4.2.6.8 and 6.1.1.4'
S S 0.1246 0.1234 'International Tables Vol C Tables 4.2.6.8 and 6.1.1.4'
Cl Cl 0.1484 0.1585 'International Tables Vol C Tables 4.2.6.8 and 6.1.1.4'
Pt Pt -1.7033 8.3905 'International Tables Vol C Tables 4.2.6.8 and 6.1.1.4'
Au Au -2.0133 8.8022 'International Tables Vol C Tables 4.2.6.8 and 6.1.1.4'

loop_
_geom_angle_atom_site_label_1
_geom_angle_atom_site_label_2
_geom_angle_atom_site_label_3
_geom_angle
C00C Pt01 C00A 176.0(4)
C00C Pt01 P2 92.3(3)
C00A Pt01 P2 88.4(2)
C00C Pt01 P3 90.7(3)
C00A Pt01 P3 88.6(2)
P2 Pt01 P3 177.00(7)
C00C Pt01 Au02 120.6(3)
C00A Pt01 Au02 63.3(2)
P2 Pt01 Au02 90.59(5)
P3 Pt01 Au02 88.11(5)
P1 Au02 P4 174.75(8)
P1 Au02 Pt01 92.09(5)
P4 Au02 Pt01 89.13(5)
C00E P1 C00K 105.4(4)
C00E P1 C00D 103.4(4)
C00K P1 C00D 107.2(4)
C00E P1 Au02 114.3(3)
C00K P1 Au02 115.1(3)
C00D P1 Au02 110.5(3)
C00N P2 C00F 102.1(4)
C00N P2 C00L 106.5(4)
C00F P2 C00L 103.7(4)
C00N P2 Pt01 111.1(3)
C00F P2 Pt01 120.8(3)
C00L P2 Pt01 111.4(3)
C00P P3 C00D 104.5(4)
C00P P3 C00J 106.0(4)
C00D P3 C00J 103.8(4)
C00P P3 Pt01 109.4(3)
C00D P3 Pt01 112.7(3)
C00J P3 Pt01 119.3(3)
C011 P4 C00I 108.5(4)
C011 P4 C00L 103.0(4)
C00I P4 C00L 106.2(4)
C011 P4 Au02 110.2(3)
C00I P4 Au02 116.7(3)
C00L P4 Au02 111.3(3)
C01I S008 C01B 104.1(5)
C025 S009 C01O 103.5(5)
C00C C00W C00Z 176.7(10)
C00Y C00P C010 119.9(8)
C00Y C00P P3 123.5(7)
C010 C00P P3 116.5(7)
C00K C00V C01L 119.9(9)
C00F C00U C01G 119.3(9)
C00I C00T C018 119.2(8)
C00X C00S C01V 117.9(8)
C00X C00S C00G 120.9(8)
C01V C00S C00G 121.1(8)
C01J C00R C00N 119.6(8)
C00E C00Q C01A 120.8(10)
C00B C00O C018 120.3(8)
C012 C00N C00R 119.5(8)
C012 C00N P2 124.2(7)
C00R C00N P2 116.2(6)
C013 C00M C00J 119.5(9)
P2 C00L P4 112.7(4)
C00V C00K C01C 120.3(8)
C00V C00K P1 117.6(7)
C01C C00K P1 122.1(7)
C00M C00J C01N 119.7(8)
C00M C00J P3 120.0(7)
C01N C00J P3 120.0(7)
C00T C00I C00H 120.4(8)
C00T C00I P4 121.1(6)
C00H C00I P4 118.4(6)
C00I C00H C00B 120.0(8)
C00A C00G C00S 175.4(9)
C00U C00F C01R 119.8(8)
C00U C00F P2 122.3(7)
C01R C00F P2 117.7(7)
C00Q C00E C015 118.6(8)
C00Q C00E P1 120.3(7)
C015 C00E P1 121.1(7)
P3 C00D P1 114.7(5)
C00W C00C Pt01 177.3(8)
C00O C00B C00H 119.5(8)
C00G C00A Pt01 177.6(7)
C01E C00Z C01D 117.3(8)
C01E C00Z C00W 123.0(9)
C01D C00Z C00W 119.7(8)
C00P C00Y C014 119.6(9)
C00S C00X C01Q 121.7(9)
C01W C01V C00S 118.8(9)
C01N C01Y C019 118.5(10)
C01E C01X C01I 118.8(9)
C01V C01W C01O 123.7(9)
C01C C01Z C01K 120.8(9)
C00J C01N C01Y 121.0(9)
C01L C01K C01Z 121.1(9)
C01F C01P C01T 120.6(10)
C01P C01T C020 119.6(9)
C024 C01R C00F 119.4(10)
C01D C01S C01I 119.8(9)
C01O C01Q C00X 120.0(9)
C020 C01M C011 120.2(10)
C017 C01U C01A 119.6(9)
C01Q C01O C01W 117.7(9)
C01Q C01O S009 117.0(7)
C01W C01O S009 125.3(8)
C01K C01L C00V 119.0(9)
C01Z C01C C00K 118.9(8)
C01S C01D C00Z 121.6(9)
C021 C01J C00R 119.9(9)
C01U C01A C00Q 120.8(10)
C01S C01I C01X 120.3(9)
C01S C01I S008 114.7(8)
C01X C01I S008 124.8(8)
C016 C01H C010 119.6(8)
C01P C01F C011 119.7(9)
C01X C01E C00Z 122.1(9)
C023 C01G C00U 121.2(10)
C00P C010 C01H 119.7(8)
C01M C011 C01F 119.7(9)
C01M C011 P4 116.8(7)
C01F C011 P4 123.4(7)
C00N C012 C022 119.8(9)
C00M C013 C019 120.4(9)
C016 C014 C00Y 120.4(9)
C00E C015 C017 119.8(9)
C014 C016 C01H 120.8(8)
C01U C017 C015 120.5(10)
C00T C018 C00O 120.5(8)
C013 C019 C01Y 120.8(9)
C01M C020 C01T 120.2(10)
C022 C021 C01J 120.6(9)
C021 C022 C012 120.6(10)
C01G C023 C024 120.3(9)
C01R C024 C023 120.0(11)

loop_
_geom_bond_atom_site_label_1
_geom_bond_atom_site_label_2
_geom_bond_distance
Pt01 C00C 2.010(9)
Pt01 C00A 2.040(8)
Pt01 P2 2.302(2)
Pt01 P3 2.302(2)
Pt01 Au02 3.0653(5)
Au02 P1 2.312(2)
Au02 P4 2.317(2)
P1 C00E 1.813(9)
P1 C00K 1.819(8)
P1 C00D 1.832(9)
P2 C00N 1.815(8)
P2 C00F 1.825(9)
P2 C00L 1.834(8)
P3 C00P 1.824(9)
P3 C00D 1.824(8)
P3 C00J 1.828(9)
P4 C011 1.821(9)
P4 C00I 1.812(8)
P4 C00L 1.837(8)
S008 C01I 1.759(9)
S008 C01B 1.782(11)
S009 C025 1.785(13)
S009 C01O 1.789(10)
C00W C00C 1.173(13)
C00W C00Z 1.448(13)
C00P C00Y 1.386(12)
C00P C010 1.405(12)
C00V C00K 1.392(12)
C00V C01L 1.399(13)
C00U C00F 1.381(13)
C00U C01G 1.407(14)
C00T C00I 1.385(12)
C00T C018 1.389(12)
C00S C00X 1.387(13)
C00S C01V 1.404(13)
C00S C00G 1.456(12)
C00R C01J 1.398(13)
C00R C00N 1.406(12)
C00Q C00E 1.392(13)
C00Q C01A 1.368(14)
C00O C00B 1.383(14)
C00O C018 1.387(13)
C00N C012 1.390(12)
C00M C013 1.384(13)
C00M C00J 1.400(13)
C00K C01C 1.409(12)
C00J C01N 1.392(13)
C00I C00H 1.393(12)
C00H C00B 1.390(12)
C00G C00A 1.174(12)
C00F C01R 1.411(14)
C00E C015 1.398(13)
C00Z C01E 1.385(14)
C00Z C01D 1.411(14)
C00Y C014 1.399(13)
C00X C01Q 1.385(13)
C01V C01W 1.349(13)
C01Y C01N 1.404(14)
C01Y C019 1.385(16)
C01X C01E 1.391(14)
C01X C01I 1.396(14)
C01W C01O 1.387(14)
C01Z C01C 1.377(13)
C01Z C01K 1.379(14)
C01K C01L 1.385(14)
C01P C01F 1.394(13)
C01P C01T 1.378(15)
C01T C020 1.368(15)
C01R C024 1.394(14)
C01S C01D 1.374(14)
C01S C01I 1.386(14)
C01Q C01O 1.366(14)
C01M C020 1.378(15)
C01M C011 1.398(13)
C01U C017 1.377(14)
C01U C01A 1.374(15)
C01J C021 1.380(15)
C01H C016 1.376(13)
C01H C010 1.406(13)
C01F C011 1.357(13)
C01G C023 1.351(16)
C012 C022 1.390(13)
C013 C019 1.401(15)
C014 C016 1.380(13)
C015 C017 1.391(13)
C021 C022 1.372(15)
C023 C024 1.392(17)
